data_7109245
loop_
_publ_author_name
'Pei-Fang Wu'
'Shih-Cheng Liu'
'Yun-Jen Shieh'
'Ting-Shen Kuo'
'Gene-Hsiang Lee'
'Yu Wang'
'Yi-Chou Tsai'

_publ_section_title
;
 Divergent reactivity of nitric oxide with metal-metal quintuple bonds
;
_journal_name_full Chem.Commun.
_journal_page_first 4391
_journal_paper_doi 10.1039/c3cc37118b
_journal_volume 49
_journal_year 2013
_chemical_formula_moiety 'C62 H78 Mo2 N6 O4', 0.7(C6 H14)'
_chemical_formula_sum 'C66.2 H87.8 Mo2 N6 O4'
_chemical_formula_weight 1223.50
_chemical_name_systematic
;
?
;
_space_group_IT_number 14
_symmetry_cell_setting monoclinic
_symmetry_space_group_name_Hall '-P 2ybc'
_symmetry_space_group_name_H-M 'P 1 21/c 1'
_atom_sites_solution_hydrogens geom
_atom_sites_solution_primary direct
_atom_sites_solution_secondary difmap
_audit_creation_method SHELXL-97
_cell_angle_alpha 90.00
_cell_angle_beta 99.118(2)
_cell_angle_gamma 90.00
_cell_formula_units_Z 4
_cell_length_a 13.5514(13)
_cell_length_b 13.6186(13)
_cell_length_c 34.248(3)
_cell_measurement_reflns_used 0
_cell_measurement_temperature 200(2)
_cell_measurement_theta_max 0
_cell_measurement_theta_min 0
_cell_volume 6240.6(10)
_computing_cell_refinement 'Bruker APEX II'
_computing_data_collection 'Bruker APEX II'
_computing_data_reduction 'Bruker SAINT'
_computing_molecular_graphics 'Ortep-3 for Windows (Farrugia, 1997)'
_computing_publication_material 'WinGX publication routines (Farrugia, 1999)'
_computing_structure_refinement 'SHELXL-97 (Sheldrick, 1997)'
_computing_structure_solution 'SHELXS-86 (Sheldrick, 1986)'
_diffrn_ambient_temperature 200(2)
_diffrn_measured_fraction_theta_full 0.987
_diffrn_measured_fraction_theta_max 0.987
_diffrn_radiation_monochromator graphite
_diffrn_radiation_source 'fine-focus sealed tube'
_diffrn_radiation_type MoK\a
_diffrn_radiation_wavelength 0.71073
_diffrn_reflns_av_R_equivalents 0.0366
_diffrn_reflns_av_sigmaI/netI 0.0388
_diffrn_reflns_limit_h_max 15
_diffrn_reflns_limit_h_min -15
_diffrn_reflns_limit_k_max 13
_diffrn_reflns_limit_k_min -16
_diffrn_reflns_limit_l_max 40
_diffrn_reflns_limit_l_min -40
_diffrn_reflns_number 40388
_diffrn_reflns_theta_full 25.05
_diffrn_reflns_theta_max 25.05
_diffrn_reflns_theta_min 1.20
_exptl_absorpt_coefficient_mu 0.453
_exptl_absorpt_correction_T_max 0.9393
_exptl_absorpt_correction_T_min 0.8053
_exptl_absorpt_correction_type multi-scan
_exptl_crystal_colour brown
_exptl_crystal_density_diffrn 1.302
_exptl_crystal_density_method 'not measured'
_exptl_crystal_description prism
_exptl_crystal_F_000 2572
_exptl_crystal_size_max 0.50
_exptl_crystal_size_mid 0.45
_exptl_crystal_size_min 0.14
_platon_squeeze_details
;
The unit cell volume comprises a large region of disordered solvent which could not be modeled as discrete atomic sites. We employed PLATON SQUEEZE to calculate the contribution to the diffraction from the solvent region and thereby produced a set of solvent-free diffraction intensities. SQUEEZE estimated a total count of 137.6 electrons per unit cell, which were assigned to be 2.8 n-hexane molecules per unit cell.
;
_refine_diff_density_max 0.958
_refine_diff_density_min -0.520
_refine_diff_density_rms 0.112
_refine_ls_extinction_method none
_refine_ls_goodness_of_fit_ref 1.063
_refine_ls_hydrogen_treatment constr
_refine_ls_matrix_type full
_refine_ls_number_parameters 667
_refine_ls_number_reflns 10905
_refine_ls_number_restraints 0
_refine_ls_restrained_S_all 1.063
_refine_ls_R_factor_all 0.0489
_refine_ls_R_factor_gt 0.0378
_refine_ls_shift/su_max 0.001
_refine_ls_shift/su_mean 0.000
_refine_ls_structure_factor_coef Fsqd
_refine_ls_weighting_details 'calc w=1/[\s^2^(Fo^2^)+(0.0539P)^2^+4.4411P] where P=(Fo^2^+2Fc^2^)/3'
_refine_ls_weighting_scheme calc
_refine_ls_wR_factor_gt 0.1027
_refine_ls_wR_factor_ref 0.1071
_reflns_number_gt 8751
_reflns_number_total 10905
_reflns_threshold_expression >2sigma(I)
_cod_data_source_file c3cc37118b.txt
_cod_data_source_block a10393
_cod_original_sg_symbol_H-M 'P 21/c'
_cod_original_formula_sum 'C66.20 H87.80 Mo2 N6 O4'
_cod_database_code 7109245

loop_
_symmetry_equiv_pos_as_xyz
'x, y, z'
'-x, y+1/2, -z+1/2'
'-x, -y, -z'
'x, -y-1/2, z-1/2'

loop_
_atom_site_label
_atom_site_type_symbol
_atom_site_fract_x
_atom_site_fract_y
_atom_site_fract_z
_atom_site_U_iso_or_equiv
_atom_site_adp_type
_atom_site_occupancy
_atom_site_symmetry_multiplicity
_atom_site_calc_flag
_atom_site_refinement_flags
C1 C 0.8141(2) 0.0968(2) 0.07216(8) 0.0281(7) Uani 1 1 d .
C2 C 0.8708(2) 0.1820(3) 0.07147(9) 0.0329(8) Uani 1 1 d .
C3 C 0.8915(2) 0.2548(3) 0.10522(10) 0.0358(8) Uani 1 1 d .
H3 H 0.8626 0.2280 0.1281 0.043 Uiso 1 1 calc R
C4 C 0.8451(3) 0.3548(3) 0.09479(11) 0.0511(10) Uani 1 1 d .
H4A H 0.8592 0.3983 0.1178 0.077 Uiso 1 1 calc R
H4B H 0.7726 0.3476 0.0872 0.077 Uiso 1 1 calc R
H4C H 0.8736 0.3829 0.0727 0.077 Uiso 1 1 calc R
C5 C 1.0058(3) 0.2704(3) 0.11863(11) 0.0483(10) Uani 1 1 d .
H5A H 1.0378 0.2070 0.1258 0.072 Uiso 1 1 calc R
H5B H 1.0166 0.3143 0.1416 0.072 Uiso 1 1 calc R
H5C H 1.0350 0.2996 0.0969 0.072 Uiso 1 1 calc R
C6 C 0.9171(3) 0.1988(3) 0.03813(10) 0.0423(9) Uani 1 1 d .
H6 H 0.9555 0.2568 0.0369 0.051 Uiso 1 1 calc R
C7 C 0.9082(3) 0.1335(3) 0.00729(11) 0.0501(10) Uani 1 1 d .
H7 H 0.9394 0.1468 -0.0151 0.060 Uiso 1 1 calc R
C8 C 0.8544(3) 0.0494(3) 0.00888(10) 0.0453(10) Uani 1 1 d .
H8 H 0.8490 0.0045 -0.0126 0.054 Uiso 1 1 calc R
C9 C 0.8069(2) 0.0276(3) 0.04122(9) 0.0346(8) Uani 1 1 d .
C10 C 0.7554(3) -0.0714(3) 0.04232(10) 0.0396(9) Uani 1 1 d .
H10 H 0.7393 -0.0807 0.0696 0.048 Uiso 1 1 calc R
C11 C 0.6572(3) -0.0773(3) 0.01328(11) 0.0535(11) Uani 1 1 d .
H11A H 0.6269 -0.1421 0.0153 0.080 Uiso 1 1 calc R
H11B H 0.6707 -0.0673 -0.0137 0.080 Uiso 1 1 calc R
H11C H 0.6113 -0.0264 0.0197 0.080 Uiso 1 1 calc R
C12 C 0.8242(3) -0.1566(3) 0.03400(11) 0.0549(11) Uani 1 1 d .
H12A H 0.7885 -0.2190 0.0347 0.082 Uiso 1 1 calc R
H12B H 0.8842 -0.1571 0.0542 0.082 Uiso 1 1 calc R
H12C H 0.8435 -0.1478 0.0078 0.082 Uiso 1 1 calc R
C13 C 0.8157(2) 0.0484(2) 0.14014(8) 0.0254(7) Uani 1 1 d .
C14 C 0.9277(2) 0.0386(2) 0.14646(9) 0.0279(7) Uani 1 1 d .
C15 C 0.9812(2) -0.0014(3) 0.11899(10) 0.0362(8) Uani 1 1 d .
H15 H 0.9463 -0.0261 0.0947 0.043 Uiso 1 1 calc R
C16 C 1.0848(3) -0.0060(3) 0.12638(11) 0.0440(9) Uani 1 1 d .
H16 H 1.1198 -0.0329 0.1070 0.053 Uiso 1 1 calc R
C17 C 1.1375(3) 0.0281(3) 0.16149(11) 0.0438(9) Uani 1 1 d .
H17 H 1.2083 0.0243 0.1666 0.053 Uiso 1 1 calc R
C18 C 1.0850(3) 0.0679(3) 0.18915(11) 0.0398(9) Uani 1 1 d .
H18 H 1.1204 0.0918 0.2135 0.048 Uiso 1 1 calc R
C19 C 0.9819(2) 0.0736(2) 0.18199(9) 0.0310(8) Uani 1 1 d .
H19 H 0.9474 0.1014 0.2014 0.037 Uiso 1 1 calc R
C20 C 0.8077(2) -0.0332(2) 0.20233(8) 0.0260(7) Uani 1 1 d .
C21 C 0.8338(2) -0.1306(3) 0.19389(9) 0.0320(8) Uani 1 1 d .
C22 C 0.8228(3) -0.1790(3) 0.15380(11) 0.0432(9) Uani 1 1 d .
H22 H 0.7963 -0.1296 0.1332 0.052 Uiso 1 1 calc R
C23 C 0.9244(3) -0.2176(3) 0.14500(13) 0.0648(13) Uani 1 1 d .
H23A H 0.9151 -0.2478 0.1187 0.097 Uiso 1 1 calc R
H23B H 0.9507 -0.2665 0.1649 0.097 Uiso 1 1 calc R
H23C H 0.9716 -0.1628 0.1458 0.097 Uiso 1 1 calc R
C24 C 0.7501(3) -0.2658(3) 0.15122(14) 0.0713(14) Uani 1 1 d .
H24A H 0.7437 -0.2955 0.1249 0.107 Uiso 1 1 calc R
H24B H 0.6845 -0.2426 0.1559 0.107 Uiso 1 1 calc R
H24C H 0.7756 -0.3148 0.1713 0.107 Uiso 1 1 calc R
C25 C 0.8729(2) -0.1913(3) 0.22553(10) 0.0393(9) Uani 1 1 d .
H25 H 0.8914 -0.2566 0.2201 0.047 Uiso 1 1 calc R
C26 C 0.8855(3) -0.1602(3) 0.26393(10) 0.0417(9) Uani 1 1 d .
H26 H 0.9125 -0.2031 0.2848 0.050 Uiso 1 1 calc R
C27 C 0.8585(3) -0.0662(3) 0.27201(10) 0.0394(9) Uani 1 1 d .
H27 H 0.8666 -0.0447 0.2987 0.047 Uiso 1 1 calc R
C28 C 0.8194(2) -0.0011(3) 0.24181(9) 0.0309(8) Uani 1 1 d .
C29 C 0.7889(3) 0.0990(3) 0.25421(9) 0.0341(8) Uani 1 1 d .
H29 H 0.7685 0.1395 0.2299 0.041 Uiso 1 1 calc R
C30 C 0.8734(3) 0.1523(3) 0.28072(10) 0.0522(10) Uani 1 1 d .
H30A H 0.8503 0.2173 0.2876 0.078 Uiso 1 1 calc R
H30B H 0.9306 0.1596 0.2667 0.078 Uiso 1 1 calc R
H30C H 0.8936 0.1141 0.3049 0.078 Uiso 1 1 calc R
C31 C 0.6992(3) 0.0891(3) 0.27575(11) 0.0494(10) Uani 1 1 d .
H31A H 0.6789 0.1543 0.2836 0.074 Uiso 1 1 calc R
H31B H 0.7174 0.0483 0.2993 0.074 Uiso 1 1 calc R
H31C H 0.6437 0.0585 0.2581 0.074 Uiso 1 1 calc R
C32 C 0.6032(2) 0.2740(2) 0.20450(8) 0.0248(7) Uani 1 1 d .
C33 C 0.6873(2) 0.3320(2) 0.21750(8) 0.0288(7) Uani 1 1 d .
C34 C 0.7629(2) 0.3627(2) 0.19152(9) 0.0329(8) Uani 1 1 d .
H34 H 0.7407 0.3357 0.1644 0.039 Uiso 1 1 calc R
C35 C 0.7675(3) 0.4760(3) 0.18841(11) 0.0466(9) Uani 1 1 d .
H35A H 0.7009 0.5016 0.1781 0.070 Uiso 1 1 calc R
H35B H 0.8142 0.4943 0.1705 0.070 Uiso 1 1 calc R
H35C H 0.7904 0.5039 0.2147 0.070 Uiso 1 1 calc R
C36 C 0.8677(3) 0.3254(3) 0.20615(11) 0.0476(10) Uani 1 1 d .
H36A H 0.8669 0.2535 0.2076 0.071 Uiso 1 1 calc R
H36B H 0.8916 0.3524 0.2325 0.071 Uiso 1 1 calc R
H36C H 0.9124 0.3461 0.1878 0.071 Uiso 1 1 calc R
C37 C 0.6996(3) 0.3705(3) 0.25579(9) 0.0380(8) Uani 1 1 d .
H37 H 0.7578 0.4075 0.2653 0.046 Uiso 1 1 calc R
C38 C 0.6291(3) 0.3559(3) 0.28010(10) 0.0421(9) Uani 1 1 d .
H38 H 0.6393 0.3819 0.3062 0.051 Uiso 1 1 calc R
C39 C 0.5443(3) 0.3036(3) 0.26652(9) 0.0377(9) Uani 1 1 d .
H39 H 0.4950 0.2957 0.2832 0.045 Uiso 1 1 calc R
C40 C 0.5281(2) 0.2616(2) 0.22876(8) 0.0288(7) Uani 1 1 d .
C41 C 0.4298(2) 0.2094(2) 0.21530(9) 0.0329(8) Uani 1 1 d .
H41 H 0.4253 0.1950 0.1864 0.040 Uiso 1 1 calc R
C42 C 0.4223(3) 0.1119(3) 0.23671(11) 0.0500(10) Uani 1 1 d .
H42A H 0.3580 0.0808 0.2269 0.075 Uiso 1 1 calc R
H42B H 0.4275 0.1239 0.2652 0.075 Uiso 1 1 calc R
H42C H 0.4768 0.0686 0.2318 0.075 Uiso 1 1 calc R
C43 C 0.3396(3) 0.2733(3) 0.22066(11) 0.0503(10) Uani 1 1 d .
H43A H 0.3431 0.3358 0.2068 0.075 Uiso 1 1 calc R
H43B H 0.3403 0.2858 0.2489 0.075 Uiso 1 1 calc R
H43C H 0.2778 0.2389 0.2098 0.075 Uiso 1 1 calc R
C44 C 0.5626(2) 0.2794(2) 0.13307(8) 0.0232(6) Uani 1 1 d .
C45 C 0.5467(2) 0.3883(2) 0.13346(8) 0.0254(7) Uani 1 1 d .
C46 C 0.4961(2) 0.4370(2) 0.15984(9) 0.0302(7) Uani 1 1 d .
H46 H 0.4691 0.4005 0.1793 0.036 Uiso 1 1 calc R
C47 C 0.4841(3) 0.5377(3) 0.15830(10) 0.0374(8) Uani 1 1 d .
H47 H 0.4477 0.5693 0.1762 0.045 Uiso 1 1 calc R
C48 C 0.5247(3) 0.5931(3) 0.13086(10) 0.0397(9) Uani 1 1 d .
H48 H 0.5171 0.6624 0.1299 0.048 Uiso 1 1 calc R
C49 C 0.5764(3) 0.5452(3) 0.10488(10) 0.0370(8) Uani 1 1 d .
H49 H 0.6049 0.5820 0.0859 0.044 Uiso 1 1 calc R
C50 C 0.5872(2) 0.4454(2) 0.10615(9) 0.0313(8) Uani 1 1 d .
H50 H 0.6233 0.4141 0.0880 0.038 Uiso 1 1 calc R
C51 C 0.4898(2) 0.2763(2) 0.06430(8) 0.0268(7) Uani 1 1 d .
C52 C 0.3887(2) 0.2989(2) 0.06630(9) 0.0297(7) Uani 1 1 d .
C53 C 0.3310(2) 0.2715(3) 0.09963(9) 0.0341(8) Uani 1 1 d .
H53 H 0.3786 0.2427 0.1220 0.041 Uiso 1 1 calc R
C54 C 0.2786(3) 0.3601(3) 0.11497(11) 0.0506(10) Uani 1 1 d .
H54A H 0.2426 0.3389 0.1362 0.076 Uiso 1 1 calc R
H54B H 0.2312 0.3884 0.0933 0.076 Uiso 1 1 calc R
H54C H 0.3285 0.4096 0.1252 0.076 Uiso 1 1 calc R
C55 C 0.2497(3) 0.1949(3) 0.08514(10) 0.0435(9) Uani 1 1 d .
H55A H 0.2136 0.1778 0.1068 0.065 Uiso 1 1 calc R
H55B H 0.2809 0.1358 0.0762 0.065 Uiso 1 1 calc R
H55C H 0.2027 0.2223 0.0631 0.065 Uiso 1 1 calc R
C56 C 0.3316(3) 0.3466(3) 0.03415(10) 0.0405(9) Uani 1 1 d .
H56 H 0.2642 0.3633 0.0356 0.049 Uiso 1 1 calc R
C57 C 0.3703(3) 0.3698(3) 0.00079(10) 0.0492(10) Uani 1 1 d .
H57 H 0.3311 0.4043 -0.0203 0.059 Uiso 1 1 calc R
C58 C 0.4666(3) 0.3427(3) -0.00181(10) 0.0433(9) Uani 1 1 d .
H58 H 0.4925 0.3568 -0.0254 0.052 Uiso 1 1 calc R
C59 C 0.5274(2) 0.2951(3) 0.02898(9) 0.0326(8) Uani 1 1 d .
C60 C 0.6296(3) 0.2651(3) 0.02130(9) 0.0387(9) Uani 1 1 d .
H60 H 0.6690 0.2415 0.0467 0.046 Uiso 1 1 calc R
C61 C 0.6872(3) 0.3492(3) 0.00568(12) 0.0584(12) Uani 1 1 d .
H61A H 0.7528 0.3254 0.0012 0.088 Uiso 1 1 calc R
H61B H 0.6960 0.4026 0.0251 0.088 Uiso 1 1 calc R
H61C H 0.6496 0.3733 -0.0193 0.088 Uiso 1 1 calc R
C62 C 0.6182(3) 0.1803(3) -0.00788(12) 0.0590(12) Uani 1 1 d .
H62A H 0.6843 0.1594 -0.0128 0.089 Uiso 1 1 calc R
H62B H 0.5780 0.2015 -0.0328 0.089 Uiso 1 1 calc R
H62C H 0.5849 0.1253 0.0031 0.089 Uiso 1 1 calc R
Mo1 Mo 0.597691(19) 0.07998(2) 0.099650(7) 0.02351(9) Uani 1 1 d .
Mo2 Mo 0.607088(19) 0.067113(19) 0.160814(7) 0.02289(9) Uani 1 1 d .
N1 N 0.76137(18) 0.07644(18) 0.10527(7) 0.0237(6) Uani 1 1 d .
N2 N 0.76537(18) 0.03523(18) 0.17071(7) 0.0231(5) Uani 1 1 d .
N3 N 0.59050(17) 0.22563(18) 0.16612(6) 0.0214(5) Uani 1 1 d .
N4 N 0.55594(18) 0.23201(18) 0.09791(6) 0.0224(5) Uani 1 1 d .
N5 N 0.5754(2) -0.1288(2) 0.12392(9) 0.0394(7) Uani 1 1 d .
N6 N 0.3978(2) 0.0356(2) 0.11972(8) 0.0366(7) Uani 1 1 d .
O1 O 0.58988(17) -0.07398(16) 0.09489(7) 0.0357(6) Uani 1 1 d .
O2 O 0.59209(17) -0.08547(16) 0.15748(7) 0.0351(5) Uani 1 1 d .
O3 O 0.45091(16) 0.04954(16) 0.15366(6) 0.0310(5) Uani 1 1 d .
O4 O 0.44346(16) 0.05590(16) 0.09084(6) 0.0327(5) Uani 1 1 d .

loop_
_atom_site_aniso_label
_atom_site_aniso_U_11
_atom_site_aniso_U_22
_atom_site_aniso_U_33
_atom_site_aniso_U_23
_atom_site_aniso_U_13
_atom_site_aniso_U_12
C1 0.0232(17) 0.037(2) 0.0246(15) 0.0036(13) 0.0045(12) 0.0067(15)
C2 0.0262(19) 0.041(2) 0.0329(17) 0.0058(15) 0.0078(13) 0.0056(15)
C3 0.034(2) 0.037(2) 0.0385(18) 0.0074(15) 0.0096(14) -0.0025(16)
C4 0.050(3) 0.048(3) 0.055(2) 0.0056(19) 0.0072(18) 0.005(2)
C5 0.034(2) 0.057(3) 0.054(2) 0.0083(19) 0.0065(16) -0.0058(19)
C6 0.036(2) 0.052(3) 0.0418(19) 0.0138(18) 0.0138(15) 0.0041(18)
C7 0.044(2) 0.072(3) 0.038(2) 0.011(2) 0.0204(17) 0.010(2)
C8 0.043(2) 0.064(3) 0.0293(18) -0.0047(17) 0.0089(15) 0.016(2)
C9 0.0291(19) 0.044(2) 0.0306(17) -0.0001(15) 0.0042(13) 0.0098(16)
C10 0.042(2) 0.043(2) 0.0329(18) -0.0117(15) 0.0040(15) 0.0040(17)
C11 0.048(3) 0.060(3) 0.049(2) -0.0138(19) -0.0044(18) 0.004(2)
C12 0.060(3) 0.052(3) 0.051(2) -0.0157(19) 0.0021(19) 0.014(2)
C13 0.0281(18) 0.0198(17) 0.0270(15) -0.0025(12) 0.0008(13) 0.0011(13)
C14 0.0263(18) 0.0229(18) 0.0340(16) 0.0068(13) 0.0027(13) 0.0018(14)
C15 0.030(2) 0.039(2) 0.0384(18) 0.0006(15) 0.0028(14) 0.0057(16)
C16 0.036(2) 0.048(3) 0.050(2) 0.0054(18) 0.0149(17) 0.0126(18)
C17 0.023(2) 0.049(2) 0.058(2) 0.0158(19) 0.0025(16) 0.0034(17)
C18 0.030(2) 0.041(2) 0.044(2) 0.0086(16) -0.0052(15) -0.0079(16)
C19 0.031(2) 0.0255(19) 0.0355(17) 0.0066(14) 0.0037(14) -0.0050(14)
C20 0.0206(17) 0.0265(18) 0.0300(16) 0.0091(13) 0.0011(12) -0.0035(14)
C21 0.0245(18) 0.033(2) 0.0388(18) 0.0067(15) 0.0049(13) -0.0005(15)
C22 0.051(2) 0.024(2) 0.049(2) -0.0007(16) -0.0045(17) 0.0060(17)
C23 0.085(3) 0.049(3) 0.063(3) 0.004(2) 0.019(2) 0.027(2)
C24 0.072(3) 0.026(2) 0.102(4) -0.002(2) -0.030(3) 0.003(2)
C25 0.030(2) 0.033(2) 0.055(2) 0.0150(17) 0.0076(16) 0.0044(16)
C26 0.032(2) 0.047(3) 0.045(2) 0.0244(18) 0.0007(15) 0.0061(17)
C27 0.036(2) 0.049(3) 0.0325(18) 0.0130(16) 0.0019(14) 0.0011(17)
C28 0.0253(18) 0.038(2) 0.0286(16) 0.0073(14) 0.0017(13) -0.0041(15)
C29 0.041(2) 0.035(2) 0.0249(16) 0.0048(14) 0.0011(14) -0.0016(16)
C30 0.065(3) 0.048(3) 0.038(2) 0.0004(18) -0.0107(17) -0.010(2)
C31 0.052(3) 0.055(3) 0.043(2) 0.0069(18) 0.0138(18) 0.010(2)
C32 0.0329(18) 0.0211(17) 0.0201(14) -0.0010(12) 0.0033(12) 0.0025(14)
C33 0.0351(19) 0.0233(18) 0.0270(15) -0.0005(13) 0.0016(13) 0.0025(15)
C34 0.033(2) 0.031(2) 0.0327(17) -0.0033(14) 0.0002(14) -0.0054(15)
C35 0.053(3) 0.034(2) 0.052(2) 0.0036(17) 0.0038(18) -0.0048(18)
C36 0.040(2) 0.054(3) 0.048(2) 0.0066(19) 0.0038(17) -0.0004(19)
C37 0.045(2) 0.029(2) 0.0370(18) -0.0064(15) -0.0042(15) -0.0007(16)
C38 0.058(3) 0.040(2) 0.0284(17) -0.0095(15) 0.0047(16) 0.0045(19)
C39 0.049(2) 0.039(2) 0.0269(16) 0.0001(15) 0.0119(15) 0.0073(18)
C40 0.0351(19) 0.0268(19) 0.0247(15) 0.0037(13) 0.0055(13) 0.0059(15)
C41 0.035(2) 0.037(2) 0.0291(16) 0.0034(14) 0.0106(13) -0.0019(16)
C42 0.052(3) 0.052(3) 0.046(2) 0.0134(19) 0.0072(17) -0.015(2)
C43 0.040(2) 0.064(3) 0.052(2) -0.003(2) 0.0211(17) 0.003(2)
C44 0.0184(16) 0.0264(18) 0.0255(15) 0.0020(13) 0.0054(11) 0.0007(13)
C45 0.0234(17) 0.0261(18) 0.0254(15) 0.0002(13) -0.0007(12) 0.0005(14)
C46 0.0329(19) 0.0256(19) 0.0314(16) 0.0035(13) 0.0029(13) 0.0020(14)
C47 0.037(2) 0.033(2) 0.0415(19) -0.0044(16) 0.0036(15) 0.0073(16)
C48 0.041(2) 0.025(2) 0.050(2) 0.0035(16) -0.0010(16) 0.0003(16)
C49 0.039(2) 0.033(2) 0.0382(18) 0.0086(15) 0.0028(15) -0.0037(16)
C50 0.036(2) 0.029(2) 0.0286(16) 0.0030(14) 0.0037(13) -0.0020(15)
C51 0.0288(18) 0.0257(18) 0.0248(15) 0.0000(13) 0.0006(12) 0.0001(14)
C52 0.0298(19) 0.030(2) 0.0277(16) -0.0024(13) 0.0015(13) 0.0038(15)
C53 0.0254(18) 0.047(2) 0.0300(16) -0.0009(15) 0.0029(13) 0.0044(16)
C54 0.031(2) 0.067(3) 0.054(2) -0.018(2) 0.0055(16) 0.0061(19)
C55 0.031(2) 0.052(3) 0.048(2) 0.0066(18) 0.0058(15) 0.0030(18)
C56 0.033(2) 0.048(2) 0.0405(19) 0.0050(17) 0.0064(15) 0.0126(17)
C57 0.048(2) 0.057(3) 0.040(2) 0.0219(18) -0.0012(17) 0.015(2)
C58 0.043(2) 0.055(3) 0.0329(18) 0.0150(17) 0.0097(15) 0.0097(19)
C59 0.035(2) 0.035(2) 0.0272(16) 0.0072(14) 0.0023(13) 0.0019(15)
C60 0.036(2) 0.054(2) 0.0267(16) 0.0119(16) 0.0061(14) 0.0083(17)
C61 0.048(3) 0.078(3) 0.051(2) 0.032(2) 0.0135(18) 0.002(2)
C62 0.053(3) 0.069(3) 0.055(2) -0.005(2) 0.0083(19) 0.022(2)
Mo1 0.02289(16) 0.02375(17) 0.02310(14) -0.00187(10) 0.00117(10) 0.00130(11)
Mo2 0.02273(16) 0.02146(16) 0.02440(14) 0.00255(10) 0.00351(10) -0.00025(11)
N1 0.0242(14) 0.0264(15) 0.0206(12) -0.0009(10) 0.0041(10) 0.0005(11)
N2 0.0235(14) 0.0204(14) 0.0246(13) 0.0023(10) 0.0015(10) 0.0006(11)
N3 0.0235(14) 0.0225(14) 0.0185(11) 0.0001(10) 0.0040(9) -0.0032(11)
N4 0.0233(14) 0.0242(15) 0.0198(12) 0.0009(10) 0.0034(9) 0.0018(11)
N5 0.0346(17) 0.0269(17) 0.0557(19) -0.0011(14) 0.0044(13) -0.0016(13)
N6 0.0247(16) 0.0363(18) 0.0485(17) 0.0012(14) 0.0044(13) -0.0021(13)
O1 0.0340(14) 0.0286(14) 0.0438(13) -0.0065(11) 0.0041(10) 0.0003(10)
O2 0.0323(14) 0.0255(13) 0.0466(14) 0.0032(10) 0.0039(10) -0.0026(10)
O3 0.0254(13) 0.0306(13) 0.0373(12) 0.0014(10) 0.0062(10) -0.0033(10)
O4 0.0247(13) 0.0330(14) 0.0381(12) -0.0038(10) -0.0015(10) -0.0011(10)

loop_
_atom_type_symbol
_atom_type_description
_atom_type_scat_dispersion_real
_atom_type_scat_dispersion_imag
_atom_type_scat_source
C C 0.0033 0.0016 'International Tables Vol C Tables 4.2.6.8 and 6.1.1.4'
H H 0.0000 0.0000 'International Tables Vol C Tables 4.2.6.8 and 6.1.1.4'
N N 0.0061 0.0033 'International Tables Vol C Tables 4.2.6.8 and 6.1.1.4'
O O 0.0106 0.0060 'International Tables Vol C Tables 4.2.6.8 and 6.1.1.4'
Mo Mo -1.6832 0.6857 'International Tables Vol C Tables 4.2.6.8 and 6.1.1.4'

loop_
_geom_angle_atom_site_label_1
_geom_angle_atom_site_label_2
_geom_angle_atom_site_label_3
_geom_angle
C2 C1 C9 121.1(3)
C2 C1 N1 120.7(3)
C9 C1 N1 118.2(3)
C1 C2 C6 117.9(3)
C1 C2 C3 124.6(3)
C6 C2 C3 117.4(3)
C2 C3 C4 112.8(3)
C2 C3 C5 111.6(3)
C4 C3 C5 107.6(3)
C2 C3 H3 108.2
C4 C3 H3 108.2
C5 C3 H3 108.2
C3 C4 H4A 109.5
C3 C4 H4B 109.5
H4A C4 H4B 109.5
C3 C4 H4C 109.5
H4A C4 H4C 109.5
H4B C4 H4C 109.5
C3 C5 H5A 109.5
C3 C5 H5B 109.5
H5A C5 H5B 109.5
C3 C5 H5C 109.5
H5A C5 H5C 109.5
H5B C5 H5C 109.5
C7 C6 C2 121.6(4)
C7 C6 H6 119.2
C2 C6 H6 119.2
C8 C7 C6 119.8(3)
C8 C7 H7 120.1
C6 C7 H7 120.1
C7 C8 C9 121.8(3)
C7 C8 H8 119.1
C9 C8 H8 119.1
C8 C9 C1 117.8(3)
C8 C9 C10 118.6(3)
C1 C9 C10 123.5(3)
C9 C10 C11 112.7(3)
C9 C10 C12 111.6(3)
C11 C10 C12 109.1(3)
C9 C10 H10 107.7
C11 C10 H10 107.7
C12 C10 H10 107.7
C10 C11 H11A 109.5
C10 C11 H11B 109.5
H11A C11 H11B 109.5
C10 C11 H11C 109.5
H11A C11 H11C 109.5
H11B C11 H11C 109.5
C10 C12 H12A 109.5
C10 C12 H12B 109.5
H12A C12 H12B 109.5
C10 C12 H12C 109.5
H12A C12 H12C 109.5
H12B C12 H12C 109.5
N2 C13 N1 116.8(3)
N2 C13 C14 119.9(2)
N1 C13 C14 123.2(3)
C15 C14 C19 117.6(3)
C15 C14 C13 124.1(3)
C19 C14 C13 118.3(3)
C14 C15 C16 121.1(3)
C14 C15 H15 119.5
C16 C15 H15 119.5
C17 C16 C15 120.9(3)
C17 C16 H16 119.6
C15 C16 H16 119.6
C16 C17 C18 118.6(3)
C16 C17 H17 120.7
C18 C17 H17 120.7
C19 C18 C17 121.0(3)
C19 C18 H18 119.5
C17 C18 H18 119.5
C18 C19 C14 120.8(3)
C18 C19 H19 119.6
C14 C19 H19 119.6
C28 C20 C21 119.7(3)
C28 C20 N2 118.7(3)
C21 C20 N2 121.6(3)
C25 C21 C20 118.1(3)
C25 C21 C22 114.7(3)
C20 C21 C22 127.1(3)
C21 C22 C24 111.0(3)
C21 C22 C23 111.3(3)
C24 C22 C23 108.1(3)
C21 C22 H22 108.8
C24 C22 H22 108.8
C23 C22 H22 108.8
C22 C23 H23A 109.5
C22 C23 H23B 109.5
H23A C23 H23B 109.5
C22 C23 H23C 109.5
H23A C23 H23C 109.5
H23B C23 H23C 109.5
C22 C24 H24A 109.5
C22 C24 H24B 109.5
H24A C24 H24B 109.5
C22 C24 H24C 109.5
H24A C24 H24C 109.5
H24B C24 H24C 109.5
C26 C25 C21 122.5(3)
C26 C25 H25 118.8
C21 C25 H25 118.8
C25 C26 C27 119.1(3)
C25 C26 H26 120.4
C27 C26 H26 120.4
C26 C27 C28 121.6(3)
C26 C27 H27 119.2
C28 C27 H27 119.2
C27 C28 C20 119.0(3)
C27 C28 C29 117.0(3)
C20 C28 C29 124.0(3)
C28 C29 C31 109.4(3)
C28 C29 C30 112.6(3)
C31 C29 C30 109.6(3)
C28 C29 H29 108.4
C31 C29 H29 108.4
C30 C29 H29 108.4
C29 C30 H30A 109.5
C29 C30 H30B 109.5
H30A C30 H30B 109.5
C29 C30 H30C 109.5
H30A C30 H30C 109.5
H30B C30 H30C 109.5
C29 C31 H31A 109.5
C29 C31 H31B 109.5
H31A C31 H31B 109.5
C29 C31 H31C 109.5
H31A C31 H31C 109.5
H31B C31 H31C 109.5
C33 C32 C40 120.2(3)
C33 C32 N3 121.1(3)
C40 C32 N3 118.7(3)
C37 C33 C32 118.7(3)
C37 C33 C34 117.1(3)
C32 C33 C34 124.0(3)
C36 C34 C33 113.5(3)
C36 C34 C35 108.1(3)
C33 C34 C35 110.7(3)
C36 C34 H34 108.2
C33 C34 H34 108.2
C35 C34 H34 108.2
C34 C35 H35A 109.5
C34 C35 H35B 109.5
H35A C35 H35B 109.5
C34 C35 H35C 109.5
H35A C35 H35C 109.5
H35B C35 H35C 109.5
C34 C36 H36A 109.5
C34 C36 H36B 109.5
H36A C36 H36B 109.5
C34 C36 H36C 109.5
H36A C36 H36C 109.5
H36B C36 H36C 109.5
C38 C37 C33 121.5(3)
C38 C37 H37 119.2
C33 C37 H37 119.3
C39 C38 C37 119.7(3)
C39 C38 H38 120.2
C37 C38 H38 120.2
C38 C39 C40 121.8(3)
C38 C39 H39 119.1
C40 C39 H39 119.1
C39 C40 C32 118.0(3)
C39 C40 C41 118.3(3)
C32 C40 C41 123.6(3)
C40 C41 C42 112.5(3)
C40 C41 C43 112.1(3)
C42 C41 C43 108.7(3)
C40 C41 H41 107.8
C42 C41 H41 107.8
C43 C41 H41 107.8
C41 C42 H42A 109.5
C41 C42 H42B 109.5
H42A C42 H42B 109.5
C41 C42 H42C 109.5
H42A C42 H42C 109.5
H42B C42 H42C 109.5
C41 C43 H43A 109.5
C41 C43 H43B 109.5
H43A C43 H43B 109.5
C41 C43 H43C 109.5
H43A C43 H43C 109.5
H43B C43 H43C 109.5
N3 C44 N4 117.1(3)
N3 C44 C45 123.4(3)
N4 C44 C45 119.3(3)
C46 C45 C50 117.3(3)
C46 C45 C44 124.5(3)
C50 C45 C44 118.2(3)
C47 C46 C45 121.2(3)
C47 C46 H46 119.4
C45 C46 H46 119.4
C46 C47 C48 120.7(3)
C46 C47 H47 119.7
C48 C47 H47 119.7
C49 C48 C47 118.5(3)
C49 C48 H48 120.8
C47 C48 H48 120.8
C50 C49 C48 120.8(3)
C50 C49 H49 119.6
C48 C49 H49 119.6
C49 C50 C45 121.6(3)
C49 C50 H50 119.2
C45 C50 H50 119.2
C59 C51 C52 119.1(3)
C59 C51 N4 119.2(3)
C52 C51 N4 121.7(2)
C56 C52 C51 118.7(3)
C56 C52 C53 114.6(3)
C51 C52 C53 126.6(3)
C52 C53 C54 112.5(3)
C52 C53 C55 110.4(3)
C54 C53 C55 107.2(3)
C52 C53 H53 108.9
C54 C53 H53 108.9
C55 C53 H53 108.9
C53 C54 H54A 109.5
C53 C54 H54B 109.5
H54A C54 H54B 109.5
C53 C54 H54C 109.5
H54A C54 H54C 109.5
H54B C54 H54C 109.5
C53 C55 H55A 109.5
C53 C55 H55B 109.5
H55A C55 H55B 109.5
C53 C55 H55C 109.5
H55A C55 H55C 109.5
H55B C55 H55C 109.5
C57 C56 C52 121.8(3)
C57 C56 H56 119.1
C52 C56 H56 119.1
C56 C57 C58 119.1(3)
C56 C57 H57 120.4
C58 C57 H57 120.4
C57 C58 C59 122.1(3)
C57 C58 H58 119.0
C59 C58 H58 119.0
C58 C59 C51 119.0(3)
C58 C59 C60 116.4(3)
C51 C59 C60 124.6(3)
C59 C60 C62 108.7(3)
C59 C60 C61 113.1(3)
C62 C60 C61 110.1(3)
C59 C60 H60 108.3
C62 C60 H60 108.3
C61 C60 H60 108.3
C60 C61 H61A 109.5
C60 C61 H61B 109.5
H61A C61 H61B 109.5
C60 C61 H61C 109.5
H61A C61 H61C 109.5
H61B C61 H61C 109.5
C60 C62 H62A 109.5
C60 C62 H62B 109.5
H62A C62 H62B 109.5
C60 C62 H62C 109.5
H62A C62 H62C 109.5
H62B C62 H62C 109.5
Mo2 Mo1 O4 91.85(6)
Mo2 Mo1 O1 89.34(6)
O4 Mo1 O1 78.20(9)
Mo2 Mo1 N4 94.75(6)
O4 Mo1 N4 83.92(9)
O1 Mo1 N4 161.79(9)
Mo2 Mo1 N1 90.58(6)
O4 Mo1 N1 169.19(9)
O1 Mo1 N1 91.30(9)
N4 Mo1 N1 106.38(9)
Mo1 Mo2 O2 92.22(6)
Mo1 Mo2 O3 89.57(6)
O2 Mo2 O3 78.07(9)
Mo1 Mo2 N2 94.33(6)
O2 Mo2 N2 83.93(9)
O3 Mo2 N2 161.73(9)
Mo1 Mo2 N3 90.56(6)
O2 Mo2 N3 168.13(9)
O3 Mo2 N3 90.41(9)
N2 Mo2 N3 107.37(9)
C13 N1 C1 118.2(3)
C13 N1 Mo1 118.94(19)
C1 N1 Mo1 122.69(18)
C13 N2 C20 117.9(2)
C13 N2 Mo2 117.57(19)
C20 N2 Mo2 120.20(18)
C44 N3 C32 119.3(3)
C44 N3 Mo2 119.05(19)
C32 N3 Mo2 121.61(18)
C44 N4 C51 116.5(2)
C44 N4 Mo1 117.03(19)
C51 N4 Mo1 122.89(18)
O2 N5 O1 113.6(3)
O4 N6 O3 113.5(2)
N5 O1 Mo1 122.14(19)
N5 O2 Mo2 120.65(19)
N6 O3 Mo2 122.18(18)
N6 O4 Mo1 121.23(18)

loop_
_geom_bond_atom_site_label_1
_geom_bond_atom_site_label_2
_geom_bond_distance
C1 C2 1.394(5)
C1 C9 1.410(4)
C1 N1 1.460(4)
C2 C6 1.406(4)
C2 C3 1.515(5)
C3 C4 1.518(5)
C3 C5 1.560(5)
C3 H3 1.0000
C4 H4A 0.9800
C4 H4B 0.9800
C4 H4C 0.9800
C5 H5A 0.9800
C5 H5B 0.9800
C5 H5C 0.9800
C6 C7 1.371(5)
C6 H6 0.9500
C7 C8 1.363(6)
C7 H7 0.9500
C8 C9 1.398(5)
C8 H8 0.9500
C9 C10 1.521(5)
C10 C11 1.532(5)
C10 C12 1.543(5)
C10 H10 1.0000
C11 H11A 0.9800
C11 H11B 0.9800
C11 H11C 0.9800
C12 H12A 0.9800
C12 H12B 0.9800
C12 H12C 0.9800
C13 N2 1.349(4)
C13 N1 1.355(4)
C13 C14 1.504(4)
C14 C15 1.388(4)
C14 C19 1.401(4)
C15 C16 1.388(5)
C15 H15 0.9500
C16 C17 1.378(5)
C16 H16 0.9500
C17 C18 1.382(5)
C17 H17 0.9500
C18 C19 1.381(5)
C18 H18 0.9500
C19 H19 0.9500
C20 C28 1.406(4)
C20 C21 1.414(5)
C20 N2 1.475(4)
C21 C25 1.398(4)
C21 C22 1.508(5)
C22 C24 1.533(5)
C22 C23 1.547(5)
C22 H22 1.0000
C23 H23A 0.9800
C23 H23B 0.9800
C23 H23C 0.9800
C24 H24A 0.9800
C24 H24B 0.9800
C24 H24C 0.9800
C25 C26 1.366(5)
C25 H25 0.9500
C26 C27 1.370(5)
C26 H26 0.9500
C27 C28 1.402(4)
C27 H27 0.9500
C28 C29 1.505(5)
C29 C31 1.524(5)
C29 C30 1.527(5)
C29 H29 1.0000
C30 H30A 0.9800
C30 H30B 0.9800
C30 H30C 0.9800
C31 H31A 0.9800
C31 H31B 0.9800
C31 H31C 0.9800
C32 C33 1.400(4)
C32 C40 1.422(4)
C32 N3 1.456(3)
C33 C37 1.397(4)
C33 C34 1.518(4)
C34 C36 1.518(5)
C34 C35 1.549(5)
C34 H34 1.0000
C35 H35A 0.9800
C35 H35B 0.9800
C35 H35C 0.9800
C36 H36A 0.9800
C36 H36B 0.9800
C36 H36C 0.9800
C37 C38 1.377(5)
C37 H37 0.9500
C38 C39 1.369(5)
C38 H38 0.9500
C39 C40 1.399(4)
C39 H39 0.9500
C40 C41 1.516(5)
C41 C42 1.528(5)
C41 C43 1.534(5)
C41 H41 1.0000
C42 H42A 0.9800
C42 H42B 0.9800
C42 H42C 0.9800
C43 H43A 0.9800
C43 H43B 0.9800
C43 H43C 0.9800
C44 N3 1.351(4)
C44 N4 1.356(4)
C44 C45 1.499(4)
C45 C46 1.387(4)
C45 C50 1.394(4)
C46 C47 1.380(5)
C46 H46 0.9500
C47 C48 1.385(5)
C47 H47 0.9500
C48 C49 1.381(5)
C48 H48 0.9500
C49 C50 1.367(5)
C49 H49 0.9500
C50 H50 0.9500
C51 C59 1.408(4)
C51 C52 1.416(4)
C51 N4 1.472(4)
C52 C56 1.401(4)
C52 C53 1.528(4)
C53 C54 1.534(5)
C53 C55 1.541(5)
C53 H53 1.0000
C54 H54A 0.9800
C54 H54B 0.9800
C54 H54C 0.9800
C55 H55A 0.9800
C55 H55B 0.9800
C55 H55C 0.9800
C56 C57 1.368(5)
C56 H56 0.9500
C57 C58 1.372(5)
C57 H57 0.9500
C58 C59 1.391(4)
C58 H58 0.9500
C59 C60 1.507(5)
C60 C62 1.519(5)
C60 C61 1.530(5)
C60 H60 1.0000
C61 H61A 0.9800
C61 H61B 0.9800
C61 H61C 0.9800
C62 H62A 0.9800
C62 H62B 0.9800
C62 H62C 0.9800
Mo1 Mo2 2.0857(4)
Mo1 O4 2.090(2)
Mo1 O1 2.105(2)
Mo1 N4 2.145(2)
Mo1 N1 2.196(2)
Mo2 O2 2.089(2)
Mo2 O3 2.105(2)
Mo2 N2 2.162(2)
Mo2 N3 2.181(2)
N5 O2 1.280(3)
N5 O1 1.283(3)
N6 O4 1.277(3)
N6 O3 1.281(3)

loop_
_platon_squeeze_void_nr
_platon_squeeze_void_average_x
_platon_squeeze_void_average_y
_platon_squeeze_void_average_z
_platon_squeeze_void_volume
_platon_squeeze_void_count_electrons
1 0.000 0.500 0.000 495.0 68.2
2 0.000 0.000 0.500 494.9 69.4
